data_4063994
loop_
_publ_author_name
'Poulain, Aur\'elie'
'Canseco-Gonzalez, Daniel'
'Hynes-Roche, Rachel'
'M\"uller-Bunz, Helge'
'Schuster, Oliver'
'Stoeckli-Evans, Helen'
'Neels, Antonia'
'Albrecht, Martin'

_publ_section_title
;
 Synthesis and Tunability of Abnormal 1,2,3-Triazolylidene Palladium and
 Rhodium Complexes
;
_journal_issue 5
_journal_name_full Organometallics
_journal_page_first 1021
_journal_paper_doi 10.1021/om101076u
_journal_volume 30
_journal_year 2011
_chemical_formula_moiety 'C22 H26 I4 N6 Pd2, 0.5(C H2 Cl2)'
_chemical_formula_sum 'C22.5 H27 Cl I4 N6 Pd2'
_chemical_formula_weight 1137.35
_chemical_name_systematic
; 
 ? 
;
_space_group_IT_number 2
_symmetry_cell_setting triclinic
_symmetry_space_group_name_Hall '-P 1'
_symmetry_space_group_name_H-M 'P -1'
_atom_sites_solution_hydrogens geom
_atom_sites_solution_primary direct
_atom_sites_solution_secondary difmap
_audit_creation_method SHELXL-97
_cell_angle_alpha 71.430(5)
_cell_angle_beta 66.276(5)
_cell_angle_gamma 70.827(6)
_cell_formula_units_Z 2
_cell_length_a 11.6395(8)
_cell_length_b 13.1766(10)
_cell_length_c 13.3346(9)
_cell_measurement_reflns_used 23718
_cell_measurement_temperature 173(2)
_cell_measurement_theta_max 29.53
_cell_measurement_theta_min 1.67
_cell_volume 1726.9(2)
_computing_cell_refinement 'X-Area V1.35'
_computing_data_collection 'X-Area V1.35 (Stoe & Cie, 2006)'
_computing_data_reduction 'X-RED32 V1.31 (Stoe & Cie, 2006)'
_computing_molecular_graphics 'ORTEP3 (Farrugia, 1997), MERCURY (Macrea 2006), PLATON (Spek, 2009)'
_computing_publication_material SHELXL-97
_computing_structure_refinement 'SHELXL-97 (Sheldrick, 2008)'
_computing_structure_solution 'SHELXS-97 (Sheldrick, 2008)'
_diffrn_ambient_temperature 173(2)
_diffrn_measured_fraction_theta_full 1.000
_diffrn_measured_fraction_theta_max 1.000
_diffrn_measurement_device_type 'STOE IPDS-2'
_diffrn_measurement_method 'phi + omega scans'
_diffrn_radiation_monochromator graphite
_diffrn_radiation_source 'fine-focus sealed tube'
_diffrn_radiation_type MoK\a
_diffrn_radiation_wavelength 0.71073
_diffrn_reflns_av_R_equivalents 0.0419
_diffrn_reflns_av_sigmaI/netI 0.0339
_diffrn_reflns_limit_h_max 13
_diffrn_reflns_limit_h_min -13
_diffrn_reflns_limit_k_max 15
_diffrn_reflns_limit_k_min -15
_diffrn_reflns_limit_l_max 15
_diffrn_reflns_limit_l_min -15
_diffrn_reflns_number 16880
_diffrn_reflns_theta_full 25.00
_diffrn_reflns_theta_max 25.05
_diffrn_reflns_theta_min 1.71
_diffrn_standards_decay_% 0
_diffrn_standards_number 0
_exptl_absorpt_coefficient_mu 4.715
_exptl_absorpt_correction_T_max 0.4747
_exptl_absorpt_correction_T_min 0.2380
_exptl_absorpt_correction_type multi-scan
_exptl_absorpt_process_details 'MULscanABS in PLATON (Spek, 2003)'
_exptl_crystal_colour red
_exptl_crystal_density_diffrn 2.187
_exptl_crystal_density_meas ?
_exptl_crystal_density_method 'not measured'
_exptl_crystal_description block
_exptl_crystal_F_000 1050
_exptl_crystal_size_max 0.45
_exptl_crystal_size_mid 0.22
_exptl_crystal_size_min 0.16
_platon_squeeze_details
;
N: Total Potential Solvent Accessible Void Vol .   338.6 Ang^3
N: Electron Count / Cell =    115 
Equated to one half molecule of Dichloromethane per molecule of 
complex.
;
_refine_diff_density_max 0.844
_refine_diff_density_min -1.003
_refine_diff_density_rms 0.132
_refine_ls_extinction_coef 0.00136(14)
_refine_ls_extinction_expression Fc^*^=kFc[1+0.001xFc^2^\l^3^/sin(2\q)]^-1/4^
_refine_ls_extinction_method SHELXL
_refine_ls_goodness_of_fit_ref 1.025
_refine_ls_hydrogen_treatment constr
_refine_ls_matrix_type full
_refine_ls_number_parameters 275
_refine_ls_number_reflns 6105
_refine_ls_number_restraints 7
_refine_ls_restrained_S_all 1.035
_refine_ls_R_factor_all 0.0384
_refine_ls_R_factor_gt 0.0319
_refine_ls_shift/su_max 0.000
_refine_ls_shift/su_mean 0.000
_refine_ls_structure_factor_coef Fsqd
_refine_ls_weighting_details 'calc w=1/[\s^2^(Fo^2^)+(0.0517P)^2^+0.9776P] where P=(Fo^2^+2Fc^2^)/3'
_refine_ls_weighting_scheme calc
_refine_ls_wR_factor_gt 0.0830
_refine_ls_wR_factor_ref 0.0849
_reflns_number_gt 5157
_reflns_number_total 6105
_reflns_threshold_expression I>2\s(I)
_cod_data_source_file om101076u_si_002.cif
_cod_data_source_block complex-2a
_cod_depositor_comments
;
The following automatic conversions were performed:

'_exptl_crystal_density_meas' value 'none' was changed to '?' - the
value is perceived as not measured.

Automatic conversion script
Id: cif_fix_values 3008 2015-01-20 13:52:24Z robertas 
;
_cod_original_formula_sum 'C22.50 H27 Cl I4 N6 Pd2'
_cod_database_code 4063994

loop_
_symmetry_equiv_pos_site_id
_symmetry_equiv_pos_as_xyz
1 x,y,z
2 -x,-y,-z

loop_
_atom_site_aniso_label
_atom_site_aniso_U_11
_atom_site_aniso_U_22
_atom_site_aniso_U_33
_atom_site_aniso_U_23
_atom_site_aniso_U_13
_atom_site_aniso_U_12
I3A 0.0606(8) 0.0742(8) 0.0371(6) 0.0294(5) -0.0349(6) -0.0475(6)
I4 0.0469(2) 0.0373(2) 0.0256(2) 0.0058(1) -0.0111(2) -0.0206(2)
Pd2 0.0449(3) 0.0576(3) 0.0282(2) 0.0220(2) -0.0246(2) -0.0307(2)
I3B 0.065(2) 0.103(3) 0.051(2) 0.0447(17) -0.0436(17) -0.0606(18)
N4 0.054(3) 0.050(3) 0.038(3) 0.007(2) -0.031(2) -0.010(2)
N5 0.062(3) 0.061(3) 0.043(3) -0.004(2) -0.036(3) -0.004(3)
N6 0.050(3) 0.068(3) 0.032(3) 0.003(2) -0.030(2) -0.009(3)
C12 0.038(3) 0.052(3) 0.027(3) 0.011(2) -0.016(2) -0.018(3)
C13 0.042(3) 0.060(4) 0.028(3) 0.007(3) -0.021(2) -0.014(3)
C14 0.030(3) 0.076(4) 0.031(3) -0.001(3) -0.016(2) -0.010(3)
C15 0.037(2) 0.123(4) 0.049(2) -0.028(2) -0.0172(17) -0.013(2)
C16 0.037(2) 0.123(4) 0.049(2) -0.028(2) -0.0172(17) -0.013(2)
C17 0.037(2) 0.123(4) 0.049(2) -0.028(2) -0.0172(17) -0.013(2)
C18 0.037(4) 0.095(6) 0.059(4) -0.025(4) -0.010(3) 0.003(3)
C19 0.041(3) 0.081(5) 0.036(3) -0.022(3) -0.010(3) 0.006(3)
C20 0.075(5) 0.088(5) 0.068(5) -0.016(4) -0.057(4) 0.011(4)
C21 0.071(5) 0.048(3) 0.058(4) 0.000(3) -0.043(4) -0.008(3)
C22A 0.067(6) 0.046(5) 0.096(8) -0.011(5) -0.043(6) 0.004(4)
C22B 0.067(6) 0.046(5) 0.096(8) -0.011(5) -0.043(6) 0.004(4)
I1 0.0303(2) 0.0426(2) 0.0267(2) 0.0029(1) -0.0034(1) -0.0178(1)
I2 0.0449(2) 0.0426(2) 0.0382(2) -0.0037(2) -0.0110(2) -0.0106(2)
Pd1 0.0248(2) 0.0348(2) 0.0214(2) 0.0062(2) -0.0048(2) -0.0108(2)
N1 0.034(2) 0.047(3) 0.026(2) 0.0031(19) -0.0115(19) -0.014(2)
N2 0.035(2) 0.052(3) 0.022(2) 0.0061(19) -0.0083(19) -0.020(2)
N3 0.024(2) 0.042(2) 0.021(2) -0.0033(17) -0.0018(17) -0.0131(18)
C1 0.034(3) 0.036(3) 0.024(2) 0.003(2) -0.007(2) -0.017(2)
C2 0.028(2) 0.042(3) 0.017(2) -0.003(2) -0.003(2) -0.010(2)
C3 0.033(3) 0.043(3) 0.028(3) -0.001(2) -0.011(2) -0.008(2)
C4 0.052(4) 0.048(3) 0.040(3) -0.012(3) -0.023(3) 0.001(3)
C5 0.060(4) 0.060(4) 0.042(3) -0.008(3) -0.029(3) -0.005(3)
C6 0.089(3) 0.096(3) 0.070(3) -0.029(3) -0.047(3) 0.044(3)
C7 0.089(3) 0.096(3) 0.070(3) -0.029(3) -0.047(3) 0.044(3)
C8 0.089(3) 0.096(3) 0.070(3) -0.029(3) -0.047(3) 0.044(3)
C9 0.030(3) 0.066(4) 0.040(3) -0.004(3) -0.001(2) -0.021(3)
C10 0.040(3) 0.072(4) 0.059(4) 0.024(3) -0.028(3) -0.021(3)
C11A 0.055(6) 0.073(6) 0.063(6) 0.008(5) -0.032(5) -0.011(5)
C11B 0.055(6) 0.073(6) 0.063(6) 0.008(5) -0.032(5) -0.011(5)

loop_
_atom_site_label
_atom_site_type_symbol
_atom_site_thermal_displace_type
_atom_site_fract_x
_atom_site_fract_y
_atom_site_fract_z
_atom_site_occupancy
_atom_site_U_iso_or_equiv
_atom_site_calc_flag
_atom_site_refinement_flags
I3A I Uani 0.60802(15) 0.06286(12) 0.02297(15) 0.700 0.0532(4) . .
I4 I Uani 0.33278(4) -0.22216(3) 0.28235(3) 1.000 0.0372(1) . .
Pd2 Pd Uani 0.47638(4) -0.08926(4) 0.14561(3) 1.000 0.0424(2) . .
I3B I Uani 0.6475(4) 0.0231(3) 0.0021(4) 0.300 0.0696(14) . .
N4 N Uani 0.5198(5) -0.0573(4) 0.3372(4) 1.000 0.0468(17) . .
N5 N Uani 0.5891(6) -0.0945(5) 0.4054(4) 1.000 0.0537(17) . .
N6 N Uani 0.6686(5) -0.1857(5) 0.3743(4) 1.000 0.0493(17) . .
C12 C Uani 0.5540(5) -0.1197(5) 0.2618(4) 1.000 0.0403(17) . .
C13 C Uani 0.6535(6) -0.2069(5) 0.2868(5) 1.000 0.0438(19) . .
C14 C Uani 0.7284(4) -0.3003(3) 0.2347(3) 1.000 0.0470(19) . G
C15 C Uani 0.7721(4) -0.2827(3) 0.1184(3) 1.000 0.0677(16) . G
C16 C Uani 0.8395(4) -0.3711(4) 0.0662(2) 1.000 0.0677(16) . G
C17 C Uani 0.8631(4) -0.4770(4) 0.1303(4) 1.000 0.0677(16) . G
C18 C Uani 0.8193(4) -0.4946(3) 0.2466(3) 1.000 0.068(3) . G
C19 C Uani 0.7520(4) -0.4063(3) 0.2988(2) 1.000 0.057(2) . G
C20 C Uani 0.7653(8) -0.2466(7) 0.4310(7) 1.000 0.074(3) . .
C21 C Uani 0.4164(7) 0.0427(5) 0.3530(6) 1.000 0.056(2) . .
C22A C Uani 0.2881(10) 0.0178(8) 0.4354(10) 0.700 0.070(4) . .
C22B C Uani 0.501(2) 0.1064(13) 0.2737(19) 0.300 0.070(4) . .
I1 I Uani 0.07735(3) 0.61062(3) 0.47294(3) 1.000 0.0354(1) . .
I2 I Uani 0.17084(4) 0.31644(3) 0.24869(3) 1.000 0.0440(1) . .
Pd1 Pd Uani 0.11985(3) 0.46367(3) 0.36057(3) 1.000 0.0301(1) . .
N1 N Uani 0.2423(4) 0.6039(4) 0.1457(3) 1.000 0.0367(14) . .
N2 N Uani 0.3495(4) 0.6328(4) 0.0701(3) 1.000 0.0377(14) . .
N3 N Uani 0.4384(4) 0.5713(3) 0.1155(3) 1.000 0.0304(12) . .
C1 C Uani 0.2606(5) 0.5247(4) 0.2359(4) 1.000 0.0323(16) . .
C2 C Uani 0.3913(5) 0.5024(4) 0.2150(4) 1.000 0.0309(14) . .
C3 C Uani 0.4726(4) 0.4254(3) 0.2799(3) 1.000 0.0363(17) . G
C4 C Uani 0.4599(4) 0.4418(3) 0.3821(3) 1.000 0.0468(19) . G
C5 C Uani 0.5371(4) 0.3682(4) 0.4436(3) 1.000 0.053(2) . G
C6 C Uani 0.6269(5) 0.2783(4) 0.4028(4) 1.000 0.0926(17) . G
C7 C Uani 0.6396(5) 0.2619(4) 0.3006(4) 1.000 0.0926(17) . G
C8 C Uani 0.5624(5) 0.3355(4) 0.2391(3) 1.000 0.0926(17) . G
C9 C Uani 0.5684(5) 0.5911(5) 0.0589(5) 1.000 0.0482(19) . .
C10 C Uani 0.1180(6) 0.6574(6) 0.1250(6) 1.000 0.061(2) . .
C11A C Uani 0.1257(10) 0.7372(9) 0.0177(8) 0.700 0.066(3) . .
C11B C Uani 0.077(2) 0.7719(14) 0.128(2) 0.300 0.066(3) . .
H16 H Uiso 0.86930 -0.35910 -0.01330 1.000 0.0810 calc R
H17 H Uiso 0.90910 -0.53740 0.09460 1.000 0.0810 calc R
H15 H Uiso 0.75600 -0.21030 0.07460 1.000 0.0810 calc R
H19 H Uiso 0.72210 -0.41830 0.37830 1.000 0.0680 calc R
H20A H Uiso 0.80080 -0.19440 0.44150 1.000 0.1110 calc R
H18 H Uiso 0.83550 -0.56700 0.29040 1.000 0.0820 calc R
H20C H Uiso 0.72420 -0.29030 0.50420 1.000 0.1110 calc R
H21A H Uiso 0.40570 0.08350 0.27970 0.700 0.0680 calc .
H21B H Uiso 0.44180 0.09050 0.38070 0.700 0.0680 calc .
H22A H Uiso 0.28910 0.00040 0.51220 0.700 0.1050 calc .
H22B H Uiso 0.27450 -0.04520 0.42110 0.700 0.1050 calc .
H22C H Uiso 0.21810 0.08210 0.42580 0.700 0.1050 calc .
H20B H Uiso 0.83500 -0.29560 0.38480 1.000 0.1110 calc R
H21C H Uiso 0.35540 0.05310 0.31410 0.300 0.0680 . .
H21D H Uiso 0.36850 0.04380 0.43320 0.300 0.0680 . .
H22D H Uiso 0.57760 0.08970 0.29460 0.300 0.1050 calc .
H22E H Uiso 0.45810 0.18450 0.27050 0.300 0.1050 calc .
H22F H Uiso 0.52590 0.08990 0.20000 0.300 0.1050 calc .
H5 H Uiso 0.52840 0.37940 0.51350 1.000 0.0640 calc R
H6 H Uiso 0.67970 0.22810 0.44480 1.000 0.1110 calc R
H4 H Uiso 0.39850 0.50320 0.41000 1.000 0.0560 calc R
H8 H Uiso 0.57110 0.32430 0.16920 1.000 0.1110 calc R
H9A H Uiso 0.56860 0.65300 -0.00570 1.000 0.0730 calc R
H7 H Uiso 0.70100 0.20050 0.27270 1.000 0.1110 calc R
H9C H Uiso 0.59520 0.60840 0.11130 1.000 0.0730 calc R
H10A H Uiso 0.07930 0.59940 0.12810 0.700 0.0730 calc .
H10B H Uiso 0.05890 0.69540 0.18660 0.700 0.0730 calc .
H11A H Uiso 0.04360 0.75620 0.00430 0.700 0.1000 calc .
H11B H Uiso 0.19520 0.70490 -0.04320 0.700 0.1000 calc .
H11C H Uiso 0.14360 0.80380 0.02060 0.700 0.1000 calc .
H9B H Uiso 0.62860 0.52500 0.03340 1.000 0.0730 calc R
H10C H Uiso 0.08810 0.59610 0.12860 0.300 0.0730 . .
H10D H Uiso 0.09430 0.69560 0.18660 0.300 0.0730 . .
H11D H Uiso 0.14880 0.80750 0.08230 0.300 0.1000 calc .
H11E H Uiso 0.04710 0.78000 0.20520 0.300 0.1000 calc .
H11F H Uiso 0.00570 0.80660 0.09710 0.300 0.1000 calc .

loop_
_atom_type_symbol
_atom_type_description
_atom_type_scat_dispersion_real
_atom_type_scat_dispersion_imag
_atom_type_scat_source
C C 0.0033 0.0016 'International Tables Vol C Tables 4.2.6.8 and 6.1.1.4'
H H 0.0000 0.0000 'International Tables Vol C Tables 4.2.6.8 and 6.1.1.4'
I I -0.4742 1.8119 'International Tables Vol C Tables 4.2.6.8 and 6.1.1.4'
N N 0.0061 0.0033 'International Tables Vol C Tables 4.2.6.8 and 6.1.1.4'
Pd Pd -0.9988 1.0072 'International Tables Vol C Tables 4.2.6.8 and 6.1.1.4'
Cl Cl 0.1484 0.1585 'International Tables Vol C Tables 4.2.6.8 and 6.1.1.4'

loop_
_geom_angle_atom_site_label_1
_geom_angle_atom_site_label_2
_geom_angle_atom_site_label_3
_geom_angle
_geom_angle_site_symmetry_1
_geom_angle_site_symmetry_3
_geom_angle_publ_flag
Pd2 I3A Pd2 90.33(6) . 2_655 yes
Pd2 I3B Pd2 91.06(16) . 2_655 yes
Pd1 I1 Pd1 92.80(2) . 2_566 yes
I3A Pd2 I3A 89.67(6) . 2_655 yes
I3A Pd2 I4 173.01(4) . . yes
I3A Pd2 C12 90.02(18) . . yes
I3A Pd2 I4 93.70(4) 2_655 . yes
I3B Pd2 I4 94.07(11) 2_655 . yes
I3B Pd2 C12 90.7(2) . . yes
I3B Pd2 I3B 88.94(15) . 2_655 yes
I3A Pd2 C12 174.05(18) 2_655 . yes
I3B Pd2 I4 172.46(9) . . yes
I4 Pd2 C12 87.26(17) . . yes
I3B Pd2 C12 172.3(2) 2_655 . yes
I1 Pd1 I1 87.20(2) . 2_566 yes
I2 Pd1 C1 86.98(15) . . yes
I1 Pd1 I2 94.16(2) 2_566 . yes
I1 Pd1 C1 177.55(16) 2_566 . yes
I1 Pd1 C1 91.73(15) . . yes
I1 Pd1 I2 177.88(2) . . yes
N5 N4 C12 114.1(5) . . yes
C12 N4 C21 128.3(6) . . yes
N5 N4 C21 117.6(5) . . yes
N4 N5 N6 103.6(5) . . yes
N5 N6 C13 113.4(6) . . yes
C13 N6 C20 128.6(6) . . yes
N5 N6 C20 117.9(6) . . yes
C1 N1 C10 126.4(5) . . yes
N2 N1 C10 119.2(5) . . yes
N2 N1 C1 114.4(5) . . yes
N1 N2 N3 102.8(4) . . yes
N2 N3 C9 117.3(4) . . yes
C2 N3 C9 129.3(5) . . yes
N2 N3 C2 113.3(5) . . yes
Pd2 C12 N4 125.8(5) . . yes
N4 C12 C13 104.4(5) . . yes
Pd2 C12 C13 129.8(5) . . yes
N6 C13 C14 125.4(6) . . yes
N6 C13 C12 104.5(5) . . yes
C12 C13 C14 130.1(6) . . no
C13 C14 C19 121.4(4) . . no
C13 C14 C15 118.6(4) . . no
C15 C14 C19 119.98 . . no
C14 C15 C16 119.98 . . no
C15 C16 C17 120.01 . . no
C16 C17 C18 120.01 . . no
C17 C18 C19 120.01 . . no
C14 C19 C18 120.02 . . no
N4 C21 C22A 112.6(6) . . yes
N4 C21 C22B 90.0(9) . . yes
C16 C15 H15 120.00 . . no
C14 C15 H15 120.00 . . no
C15 C16 H16 120.00 . . no
C17 C16 H16 120.00 . . no
C18 C17 H17 120.00 . . no
C16 C17 H17 120.00 . . no
C17 C18 H18 120.00 . . no
C19 C18 H18 120.00 . . no
C14 C19 H19 120.00 . . no
C18 C19 H19 120.00 . . no
N6 C20 H20C 109.00 . . no
H20A C20 H20B 109.00 . . no
N6 C20 H20A 110.00 . . no
N6 C20 H20B 109.00 . . no
H20B C20 H20C 109.00 . . no
H20A C20 H20C 109.00 . . no
H21A C21 H21B 108.00 . . no
C22A C21 H21B 109.00 . . no
N4 C21 H21A 109.00 . . no
N4 C21 H21B 109.00 . . no
N4 C21 H21C 112.00 . . no
N4 C21 H21D 112.00 . . no
C22A C21 H21A 109.00 . . no
H21C C21 H21D 110.00 . . no
C22B C21 H21C 102.00 . . no
C22B C21 H21D 129.00 . . no
H22A C22A H22B 110.00 . . no
C21 C22A H22A 109.00 . . no
C21 C22A H22B 109.00 . . no
C21 C22A H22C 109.00 . . no
H22A C22A H22C 110.00 . . no
H22B C22A H22C 109.00 . . no
H22E C22B H22F 109.00 . . no
C21 C22B H22D 109.00 . . no
C21 C22B H22E 109.00 . . no
C21 C22B H22F 109.00 . . no
H22D C22B H22E 110.00 . . no
H22D C22B H22F 110.00 . . no
Pd1 C1 N1 123.6(5) . . yes
Pd1 C1 C2 132.6(4) . . yes
N1 C1 C2 103.8(5) . . yes
N3 C2 C1 105.7(5) . . yes
N3 C2 C3 123.0(5) . . yes
C1 C2 C3 131.3(5) . . no
C2 C3 C4 120.2(4) . . no
C2 C3 C8 119.8(4) . . no
C4 C3 C8 120.03 . . no
C3 C4 C5 119.98 . . no
C4 C5 C6 119.99 . . no
C5 C6 C7 120.03 . . no
C6 C7 C8 119.98 . . no
C3 C8 C7 119.99 . . no
N1 C10 C11A 115.5(7) . . yes
N1 C10 C11B 112.8(12) . . yes
C3 C4 H4 120.00 . . no
C5 C4 H4 120.00 . . no
C4 C5 H5 120.00 . . no
C6 C5 H5 120.00 . . no
C5 C6 H6 120.00 . . no
C7 C6 H6 120.00 . . no
C6 C7 H7 120.00 . . no
C8 C7 H7 120.00 . . no
C3 C8 H8 120.00 . . no
C7 C8 H8 120.00 . . no
N3 C9 H9A 110.00 . . no
N3 C9 H9B 109.00 . . no
N3 C9 H9C 109.00 . . no
H9A C9 H9B 110.00 . . no
H9A C9 H9C 109.00 . . no
H9B C9 H9C 109.00 . . no
N1 C10 H10A 108.00 . . no
N1 C10 H10B 108.00 . . no
N1 C10 H10C 103.00 . . no
C11A C10 H10A 108.00 . . no
C11A C10 H10B 108.00 . . no
H10A C10 H10B 107.00 . . no
C11B C10 H10C 143.00 . . no
H10C C10 H10D 127.00 . . no
C10 C11A H11A 109.00 . . no
C10 C11A H11B 109.00 . . no
C10 C11A H11C 109.00 . . no
H11A C11A H11B 110.00 . . no
H11A C11A H11C 110.00 . . no
H11B C11A H11C 109.00 . . no
C10 C11B H11D 110.00 . . no
C10 C11B H11E 110.00 . . no
C10 C11B H11F 109.00 . . no
H10D C11B H11D 118.00 . . no
H10D C11B H11F 131.00 . . no
H11D C11B H11E 110.00 . . no
H11D C11B H11F 109.00 . . no
H11E C11B H11F 109.00 . . no

loop_
_geom_bond_atom_site_label_1
_geom_bond_atom_site_label_2
_geom_bond_distance
_geom_bond_site_symmetry_2
_geom_bond_publ_flag
I3A Pd2 2.6369(19) . yes
I3A Pd2 2.6821(19) 2_655 yes
I3B Pd2 2.662(5) 2_655 yes
I3B Pd2 2.624(5) . yes
I4 Pd2 2.5732(7) . yes
I1 Pd1 2.6733(6) 2_566 yes
I1 Pd1 2.6195(6) . yes
I2 Pd1 2.5916(6) . yes
Pd2 C12 1.967(6) . yes
Pd1 C1 1.979(6) . yes
N4 C12 1.355(8) . yes
N4 C21 1.470(9) . yes
N4 N5 1.328(9) . yes
N5 N6 1.323(9) . yes
N6 C20 1.479(12) . yes
N6 C13 1.369(9) . yes
N1 C1 1.357(7) . yes
N1 N2 1.332(6) . yes
N1 C10 1.481(10) . yes
N2 N3 1.317(7) . yes
N3 C2 1.364(6) . yes
N3 C9 1.464(8) . yes
C12 C13 1.402(9) . no
C13 C14 1.453(7) . no
C14 C15 1.3897 . no
C14 C19 1.3905 . no
C15 C16 1.3905 . no
C16 C17 1.3895 . no
C17 C18 1.3896 . no
C18 C19 1.3893 . no
C21 C22B 1.39(2) . no
C21 C22A 1.522(15) . no
C15 H15 0.9500 . no
C16 H16 0.9500 . no
C17 H17 0.9500 . no
C18 H18 0.9500 . no
C19 H19 0.9500 . no
C20 H20B 0.9800 . no
C20 H20A 0.9800 . no
C20 H20C 0.9800 . no
C21 H21B 0.9900 . no
C21 H21A 0.9900 . no
C21 H21D 0.9900 . no
C21 H21C 0.9900 . no
C22A H22C 0.9800 . no
C22A H22B 0.9800 . no
C22A H22A 0.9800 . no
C22B H22D 0.9800 . no
C22B H22E 0.9800 . no
C22B H22F 0.9800 . no
C1 C2 1.377(9) . no
C2 C3 1.464(7) . no
C3 C4 1.3893 . no
C3 C8 1.3897 . no
C4 C5 1.3909 . no
C5 C6 1.3897 . no
C6 C7 1.3893 . no
C7 C8 1.3909 . no
C10 C11A 1.470(12) . no
C10 C11B 1.43(2) . no
C4 H4 0.9500 . no
C5 H5 0.9500 . no
C6 H6 0.9500 . no
C7 H7 0.9500 . no
C8 H8 0.9500 . no
C9 H9A 0.9800 . no
C9 H9B 0.9800 . no
C9 H9C 0.9800 . no
C10 H10A 0.9900 . no
C10 H10B 0.9900 . no
C10 H10C 0.9600 . no
C10 H10D 1.0000 . no
C11A H11A 0.9800 . no
C11A H11B 0.9800 . no
C11A H11C 0.9800 . no
C11B H10D 1.0700 . no
C11B H11D 0.9800 . no
C11B H11E 0.9700 . no
C11B H11F 0.9900 . no

loop_
_geom_torsion_atom_site_label_1
_geom_torsion_atom_site_label_2
_geom_torsion_atom_site_label_3
_geom_torsion_atom_site_label_4
_geom_torsion
_geom_torsion_site_symmetry_1
_geom_torsion_site_symmetry_3
_geom_torsion_site_symmetry_4
_geom_torsion_publ_flag
Pd2 I3A Pd2 C12 174.06(18) 2_655 . . no
Pd2 I3A Pd2 I3A 0.00(6) 2_655 . 2_655 no
Pd2 I3A Pd2 I3A 0.00(4) . 2_655 2_655 no
Pd2 I3A Pd2 I4 -173.87(4) . 2_655 2_655 no
Pd1 I1 Pd1 C1 177.79(17) 2_566 . . no
Pd1 I1 Pd1 I1 0.00(3) 2_566 . 2_566 no
Pd1 I1 Pd1 I1 0.00(3) . 2_566 2_566 no
Pd1 I1 Pd1 I2 -178.37(2) . 2_566 2_566 no
I3A Pd2 C12 C13 -102.9(6) . . . no
I4 Pd2 C12 N4 -96.4(5) . . . no
I3A Pd2 C12 N4 77.2(5) . . . no
I4 Pd2 C12 C13 83.6(6) . . . no
I1 Pd1 C1 N1 -91.1(4) . . . no
I1 Pd1 C1 C2 89.8(5) . . . no
I2 Pd1 C1 C2 -88.5(5) . . . no
I2 Pd1 C1 N1 90.6(4) . . . no
C12 N4 C21 C22A 89.3(9) . . . no
C12 N4 N5 N6 -1.6(7) . . . no
C21 N4 N5 N6 177.4(6) . . . no
N5 N4 C12 Pd2 -178.6(5) . . . no
N5 N4 C12 C13 1.5(7) . . . no
C21 N4 C12 Pd2 2.6(9) . . . no
C21 N4 C12 C13 -177.4(6) . . . no
N5 N4 C21 C22A -89.5(9) . . . no
N4 N5 N6 C20 177.3(6) . . . no
N4 N5 N6 C13 1.0(8) . . . no
N5 N6 C13 C12 -0.2(8) . . . no
N5 N6 C13 C14 179.3(6) . . . no
C20 N6 C13 C14 3.5(11) . . . no
C20 N6 C13 C12 -176.0(7) . . . no
C1 N1 C10 C11A -177.1(7) . . . no
C1 N1 N2 N3 -1.4(6) . . . no
C10 N1 N2 N3 179.3(5) . . . no
N2 N1 C1 Pd1 -179.1(4) . . . no
N2 N1 C1 C2 0.3(6) . . . no
C10 N1 C1 Pd1 0.2(8) . . . no
C10 N1 C1 C2 179.5(5) . . . no
N2 N1 C10 C11A 2.1(9) . . . no
N1 N2 N3 C2 2.0(6) . . . no
N1 N2 N3 C9 -173.6(4) . . . no
N2 N3 C2 C1 -1.9(6) . . . no
N2 N3 C2 C3 179.2(4) . . . no
C9 N3 C2 C1 173.0(5) . . . no
C9 N3 C2 C3 -5.9(8) . . . no
Pd2 C12 C13 C14 -0.1(11) . . . no
N4 C12 C13 N6 -0.7(7) . . . no
Pd2 C12 C13 N6 179.4(5) . . . no
N4 C12 C13 C14 179.9(6) . . . no
C12 C13 C14 C19 -134.6(7) . . . no
C12 C13 C14 C15 42.7(10) . . . no
N6 C13 C14 C15 -136.6(6) . . . no
N6 C13 C14 C19 46.1(9) . . . no
C13 C14 C15 C16 -177.4(5) . . . no
C19 C14 C15 C16 -0.04 . . . no
C13 C14 C19 C18 177.3(5) . . . no
C15 C14 C19 C18 0.02 . . . no
C14 C15 C16 C17 0.02 . . . no
C15 C16 C17 C18 0.03 . . . no
C16 C17 C18 C19 -0.06 . . . no
C17 C18 C19 C14 0.03 . . . no
Pd1 C1 C2 N3 -179.8(4) . . . no
Pd1 C1 C2 C3 -1.0(9) . . . no
N1 C1 C2 N3 0.9(5) . . . no
N1 C1 C2 C3 179.7(5) . . . no
N3 C2 C3 C4 111.2(5) . . . no
N3 C2 C3 C8 -69.0(7) . . . no
C1 C2 C3 C4 -67.4(8) . . . no
C1 C2 C3 C8 112.4(6) . . . no
C2 C3 C4 C5 179.8(5) . . . no
C8 C3 C4 C5 -0.02 . . . no
C2 C3 C8 C7 -179.8(5) . . . no
C4 C3 C8 C7 0.00 . . . no
C3 C4 C5 C6 0.03 . . . no
C4 C5 C6 C7 0.00 . . . no
C5 C6 C7 C8 0.00 . . . no
C6 C7 C8 C3 -0.02 . . . no

loop_
_platon_squeeze_void_nr
_platon_squeeze_void_average_x
_platon_squeeze_void_average_y
_platon_squeeze_void_average_z
_platon_squeeze_void_volume
_platon_squeeze_void_count_electrons
_platon_squeeze_void_content
1 0.000 -0.002 0.000 339 115 ' '
